data_2004098
loop_
_publ_author_name
'Merino, P.'
'Merchan, F. L.'
'Tejero, T.'

_publ_section_title
;Chiral Hydroxylamines. I.
 1-(<i>N</i>-Benzyl-<i>N</i>-hydroxyamino)-1-deoxy-2,3-<i>O</i>-isopropylidene-1-(1-methylimidazol-2-yl)-<small>D</small>-<i>threo</i>-triitol
;
_journal_issue 11
_journal_name_full 'Acta Crystallographica Section C'
_journal_page_first 2400
_journal_page_last 2401
_journal_paper_doi 10.1107/S0108270195006962
_journal_volume 51
_journal_year 1995
_chemical_formula_moiety 'C17 H23 N3 O3'
_chemical_formula_sum 'C17 H23 N3 O3'
_chemical_formula_weight 317.38
_chemical_melting_point 376
_chemical_name_systematic
;
N-Benzyl-1-deoxy-1-(hydroxyamino)-2,3-O-diisopropylidene-1-
(N-methylimidazol-2-yl)-D-threo-triitol.
;
_space_group_IT_number 19
_symmetry_cell_setting orthorhombic
_symmetry_space_group_name_Hall 'P 2ac 2ab'
_symmetry_space_group_name_H-M 'P 21 21 21'
_audit_creation_method SHELXL
_cell_angle_alpha 90.00
_cell_angle_beta 90.00
_cell_angle_gamma 90.00
_cell_formula_units_Z 4
_cell_length_a 8.388(2)
_cell_length_b 10.527(2)
_cell_length_c 19.730(4)
_cell_measurement_reflns_used 62
_cell_measurement_temperature 293(2)
_cell_measurement_theta_max 24.656
_cell_measurement_theta_min 6.623
_cell_volume 1742.2(6)
_computing_cell_refinement XSCANS
_computing_data_collection 'XSCANS (Siemens, 1992)'
_computing_data_reduction XSCANS
_computing_molecular_graphics 'SHELXTL/PC (Sheldrick, 1990b)'
_computing_publication_material SHELXTL/PC
_computing_structure_refinement 'SHELXL93 (Sheldrick, 1993)'
_computing_structure_solution 'SHELXS86 (Sheldrick, 1990a)'
_diffrn_ambient_temperature 293(2)
_diffrn_measurement_device 'Siemens P4'
_diffrn_measurement_method 'Profile data from 2\q/\w'
_diffrn_radiation_monochromator graphite
_diffrn_radiation_source 'normal-focus sealed tube'
_diffrn_radiation_type MoK\a
_diffrn_radiation_wavelength 0.71073
_diffrn_reflns_av_R_equivalents 0.0196
_diffrn_reflns_av_sigmaI/netI 0.0552
_diffrn_reflns_limit_h_max 9
_diffrn_reflns_limit_h_min -1
_diffrn_reflns_limit_k_max 11
_diffrn_reflns_limit_k_min -1
_diffrn_reflns_limit_l_max 21
_diffrn_reflns_limit_l_min -1
_diffrn_reflns_number 1822
_diffrn_reflns_theta_max 22.55
_diffrn_reflns_theta_min 2.06
_diffrn_standards_decay_% 3.70
_diffrn_standards_interval_count 97
_diffrn_standards_number 3
_exptl_absorpt_coefficient_mu 0.084
_exptl_absorpt_correction_type none
_exptl_crystal_colour Colourless
_exptl_crystal_density_diffrn 1.210
_exptl_crystal_description 'Transparent block'
_exptl_crystal_F_000 680
_exptl_crystal_size_max 0.6
_exptl_crystal_size_mid 0.4
_exptl_crystal_size_min 0.2
_refine_diff_density_max 0.308
_refine_diff_density_min -0.147
_refine_ls_extinction_coef 0.0103(17)
_refine_ls_extinction_method 'SHELXL93 (Sheldrick, 1993)'
_refine_ls_goodness_of_fit_all 1.029
_refine_ls_goodness_of_fit_obs 1.063
_refine_ls_hydrogen_treatment 'H atoms refined as riding model'
_refine_ls_matrix_type full
_refine_ls_number_parameters 214
_refine_ls_number_reflns 1659
_refine_ls_number_restraints 0
_refine_ls_restrained_S_all 1.029
_refine_ls_restrained_S_obs 1.063
_refine_ls_R_factor_all 0.0854
_refine_ls_R_factor_obs 0.0467
_refine_ls_shift/esd_max -0.021
_refine_ls_shift/esd_mean 0.002
_refine_ls_structure_factor_coef Fsqd
_refine_ls_weighting_scheme
;
calc w = 1/[\s^2^(F~o~^2^) + (0.0524P)^2^ + 0.5028P]
where P = (F~o~^2^ + 2F~c~^2^)/3
;
_refine_ls_wR_factor_all 0.1251
_refine_ls_wR_factor_obs 0.1027
_reflns_number_observed 1120
_reflns_number_total 1659
_reflns_observed_criterion >2sigma(I)
_cod_data_source_file bk1141.cif
_cod_data_source_block gly3
_cod_depositor_comments
;
The following automatic conversions were performed:
'_symmetry_cell_setting' value 'Orthorhombic' changed to 'orthorhombic'
according to '/home/saulius/struct/CIF-dictionaries/cif_core.dic'
dictionary named 'cif_core.dic' version 2.4.1 from 2010-06-29.

Automatic conversion script
Id: cif_fix_enum 1527 2010-12-29 10:47:43Z saulius 

The following automatic conversions were performed:

'_symmetry_cell_setting' value 'Orthorhombic' changed to
'orthorhombic' according to
/home/saulius/struct/CIF-dictionaries/cif_core.dic dictionary named
'cif_core.dic' version 2.4.1 from 2010-06-29.

Automatic conversion script
Id: cif_fix_values 1715 2011-07-08 13:25:40Z adriana 
;
_cod_database_code 2004098

loop_
_symmetry_equiv_pos_as_xyz
'x, y, z'
'-x+1/2, -y, z+1/2'
'-x, y+1/2, -z+1/2'
'x+1/2, -y+1/2, -z'

loop_
_atom_site_aniso_label
_atom_site_aniso_U_11
_atom_site_aniso_U_22
_atom_site_aniso_U_33
_atom_site_aniso_U_12
_atom_site_aniso_U_13
_atom_site_aniso_U_23
O2 0.071(3) 0.045(2) 0.059(2) 0.006(2) -0.011(2) -0.003(2)
N2 0.050(3) 0.038(3) 0.069(3) -0.003(2) 0.003(2) 0.007(2)
O1 0.036(2) 0.047(2) 0.096(3) -0.005(2) 0.003(2) 0.011(2)
N3 0.041(3) 0.042(2) 0.081(3) 0.004(3) 0.003(3) 0.012(3)
N1 0.037(3) 0.035(2) 0.073(3) 0.000(2) 0.000(3) 0.000(2)
C5 0.038(3) 0.033(3) 0.068(4) 0.004(3) 0.000(3) -0.001(3)
C1 0.044(3) 0.033(3) 0.063(4) -0.002(3) 0.000(3) 0.003(3)
C3 0.044(4) 0.066(4) 0.096(5) -0.011(4) 0.013(3) 0.003(4)
C7 0.103(5) 0.047(3) 0.065(4) 0.017(4) 0.018(4) 0.005(3)
C4 0.073(4) 0.031(3) 0.118(5) 0.001(3) 0.005(4) 0.014(3)
C6 0.050(3) 0.039(3) 0.070(4) 0.001(3) -0.003(3) -0.002(3)
C8 0.104(6) 0.057(4) 0.065(4) 0.002(5) -0.023(4) 0.007(4)
C12 0.082(5) 0.051(4) 0.062(4) -0.005(4) 0.007(4) -0.013(3)
O3 0.122(4) 0.074(3) 0.092(3) 0.007(3) -0.015(3) 0.019(3)
C11 0.059(4) 0.044(3) 0.083(4) 0.003(3) 0.002(4) -0.019(3)
C2 0.037(3) 0.066(4) 0.100(5) -0.002(3) 0.006(3) 0.008(4)
C17 0.112(6) 0.089(6) 0.071(5) -0.016(6) 0.021(5) -0.012(5)
C9 0.143(7) 0.099(5) 0.072(4) -0.002(6) 0.009(5) -0.007(4)
C13 0.084(5) 0.064(5) 0.084(5) 0.004(5) -0.001(4) 0.000(4)
C16 0.172(10) 0.089(7) 0.081(6) -0.018(8) 0.044(7) 0.010(5)
C10 0.089(6) 0.140(8) 0.090(5) -0.008(6) -0.020(5) 0.004(5)
C15 0.220(12) 0.080(6) 0.067(5) 0.033(9) 0.019(8) 0.013(5)
C14 0.142(8) 0.083(6) 0.093(6) 0.011(7) -0.006(6) 0.007(5)

loop_
_atom_site_label
_atom_site_occupancy
_atom_site_fract_x
_atom_site_fract_y
_atom_site_fract_z
_atom_site_U_iso_or_equiv
_atom_site_thermal_displace_type
_atom_site_calc_flag
_atom_site_refinement_flags
_atom_site_type_symbol
O2 1 0.0258(4) 0.1100(3) 0.5841(2) 0.0582(11) Uani d . O
N2 1 0.2508(5) 0.1032(4) 0.4522(2) 0.0523(12) Uani d . N
O1 1 -0.1923(4) -0.1630(3) 0.4750(2) 0.0596(11) Uani d . O
H(O) 1 -0.2190 -0.2318 0.4909 0.058(18) Uiso calc R H
N3 1 0.3036(5) -0.0913(4) 0.4818(2) 0.0547(12) Uani d . N
N1 1 -0.0216(5) -0.1590(4) 0.4683(2) 0.0481(12) Uani d . N
C5 1 0.0174(6) -0.0294(4) 0.4876(3) 0.0465(14) Uani d . C
H5 1 -0.0449 0.0298 0.4599 0.077(8) Uiso calc R H
C1 1 0.1911(6) -0.0081(5) 0.4748(3) 0.0466(13) Uani d . C
C3 1 0.4096(7) 0.0876(6) 0.4452(3) 0.069(2) Uani d . C
H3 1 0.4827 0.1480 0.4305 0.092(8) Uiso calc R H
C7 1 0.0549(9) -0.1007(5) 0.6110(3) 0.072(2) Uani d . C
H7A 1 -0.0138 -0.1719 0.6219 0.077(8) Uiso calc R H
H7B 1 0.1537 -0.1329 0.5920 0.077(8) Uiso calc R H
C4 1 0.1661(8) 0.2206(5) 0.4378(3) 0.074(2) Uani d . C
H4A 1 0.2404 0.2838 0.4225 0.138(10) Uiso calc R H
H4B 1 0.1139 0.2498 0.4782 0.138(10) Uiso calc R H
H4C 1 0.0881 0.2056 0.4031 0.138(10) Uiso calc R H
C6 1 -0.0263(7) -0.0117(5) 0.5619(3) 0.0533(14) Uani d . C
H6 1 -0.1422 -0.0183 0.5673 0.077(8) Uiso calc R H
C8 1 0.1097(9) 0.0992(6) 0.6461(3) 0.075(2) Uani d . C
C12 1 -0.0270(9) -0.0932(6) 0.3448(3) 0.065(2) Uani d . C
O3 1 0.0845(6) -0.0266(4) 0.6684(2) 0.096(2) Uani d . O
C11 1 0.0142(7) -0.1909(5) 0.3980(3) 0.062(2) Uani d . C
H11A 1 -0.0417 -0.2688 0.3869 0.077(8) Uiso calc R H
H11B 1 0.1275 -0.2086 0.3947 0.077(8) Uiso calc R H
C2 1 0.4412(7) -0.0327(6) 0.4638(3) 0.068(2) Uani d . C
H2 1 0.5417 -0.0700 0.4643 0.092(8) Uiso calc R H
C17 1 0.0879(10) -0.0207(7) 0.3153(3) 0.091(2) Uani d . C
H17 1 0.1942 -0.0327 0.3271 0.092(8) Uiso calc R H
C9 1 0.0365(10) 0.1823(7) 0.6985(3) 0.105(3) Uani d . C
H9A 1 0.0500 0.2697 0.6858 0.138(10) Uiso calc R H
H9B 1 0.0873 0.1674 0.7414 0.138(10) Uiso calc R H
H9C 1 -0.0752 0.1635 0.7021 0.138(10) Uiso calc R H
C13 1 -0.1809(9) -0.0752(6) 0.3250(3) 0.077(2) Uani d . C
H13 1 -0.2611 -0.1255 0.3434 0.092(8) Uiso calc R H
C16 1 0.0484(16) 0.0694(9) 0.2686(4) 0.114(3) Uani d . C
H16 1 0.1283 0.1178 0.2486 0.092(8) Uiso calc R H
C10 1 0.2807(8) 0.1264(9) 0.6338(4) 0.106(3) Uani d . C
H10A 1 0.2926 0.2125 0.6187 0.138(10) Uiso calc R H
H10B 1 0.3208 0.0697 0.5997 0.138(10) Uiso calc R H
H10C 1 0.3394 0.1144 0.6751 0.138(10) Uiso calc R H
C15 1 -0.1046(16) 0.0894(9) 0.2509(4) 0.122(4) Uani d . C
H15 1 -0.1310 0.1531 0.2203 0.092(8) Uiso calc R H
C14 1 -0.2189(11) 0.0158(8) 0.2784(4) 0.106(3) Uani d . C
H14 1 -0.3246 0.0269 0.2654 0.092(8) Uiso calc R H

loop_
_atom_type_symbol
_atom_type_description
_atom_type_scat_dispersion_real
_atom_type_scat_dispersion_imag
_atom_type_scat_source
C C 0.0033 0.0016 'International Tables Vol C Tables 4.2.6.8 and 6.1.1.4'
H H 0.0000 0.0000 'International Tables Vol C Tables 4.2.6.8 and 6.1.1.4'
N N 0.0061 0.0033 'International Tables Vol C Tables 4.2.6.8 and 6.1.1.4'
O O 0.0106 0.0060 'International Tables Vol C Tables 4.2.6.8 and 6.1.1.4'

loop_
_geom_angle_atom_site_label_1
_geom_angle_atom_site_label_2
_geom_angle_atom_site_label_3
_geom_angle
_geom_angle_publ_flag
C8 O2 C6 110.2(4) yes
C1 N2 C3 107.2(5) yes
C1 N2 C4 128.4(4) yes
C3 N2 C4 124.5(5) yes
C1 N3 C2 106.6(4) yes
O1 N1 C5 103.1(4) yes
O1 N1 C11 106.6(4) ?
C5 N1 C11 114.7(4) ?
N1 C5 C1 108.4(4) yes
N1 C5 C6 108.2(4) ?
C1 C5 C6 112.2(5) ?
N3 C1 N2 110.5(4) yes
N3 C1 C5 126.2(5) ?
N2 C1 C5 123.2(5) ?
C2 C3 N2 106.3(5) yes
O3 C7 C6 104.7(4) yes
O2 C6 C7 102.9(4) yes
O2 C6 C5 109.4(4) ?
C7 C6 C5 115.7(4) yes
O3 C8 O2 105.7(5) yes
O3 C8 C10 112.1(7) ?
O2 C8 C10 109.0(6) ?
O3 C8 C9 105.8(6) ?
O2 C8 C9 110.4(6) ?
C10 C8 C9 113.6(7) ?
C13 C12 C17 118.0(7) ?
C13 C12 C11 120.8(6) ?
C17 C12 C11 121.2(7) ?
C7 O3 C8 107.2(4) yes
N1 C11 C12 117.2(4) ?
C3 C2 N3 109.4(5) yes
C12 C17 C16 120.5(9) ?
C12 C13 C14 120.8(8) ?
C15 C16 C17 121.0(10) ?
C14 C15 C16 119.0(10) ?
C15 C14 C13 120.6(9) ?

loop_
_geom_bond_atom_site_label_1
_geom_bond_atom_site_label_2
_geom_bond_distance
_geom_bond_publ_flag
O2 C8 1.416(6) yes
O2 C6 1.423(6) yes
N2 C1 1.350(6) yes
N2 C3 1.349(7) yes
N2 C4 1.454(6) yes
O1 N1 1.439(5) yes
N3 C1 1.295(6) yes
N3 C2 1.355(6) yes
N1 C5 1.454(6) yes
N1 C11 1.459(6) yes
C5 C1 1.495(7) yes
C5 C6 1.523(7) yes
C3 C2 1.345(8) yes
C7 O3 1.399(7) yes
C7 C6 1.509(7) yes
C8 O3 1.412(7) yes
C8 C10 1.482(9) yes
C8 C9 1.488(9) yes
C12 C13 1.362(9) yes
C12 C17 1.360(8) yes
C12 C11 1.509(8) yes
C17 C16 1.364(11) yes
C13 C14 1.365(10) yes
C16 C15 1.346(11) yes
C15 C14 1.346(12) yes

loop_
_geom_torsion_atom_site_label_1
_geom_torsion_atom_site_label_2
_geom_torsion_atom_site_label_3
_geom_torsion_atom_site_label_4
_geom_torsion
_geom_torsion_publ_flag
C5 C1 N3 C2 178.9(6) yes
C1 N3 C2 C3 -0.5(6) yes
N3 C2 C3 N2 0.3(7) yes
C2 C3 N2 C4 179.6(5) yes
N1 C11 C12 C13 -75.8(7) ?
C11 C12 C13 C14 178.0(5) ?
C12 C13 C14 C15 0.1(11) ?
C13 C14 C15 C16 2.1(13) ?
C14 C15 C16 C17 -2.4(15) ?
C5 C6 C7 O3 143.0(5) ?
C6 C7 O3 C8 -31.2(7) yes
C7 O3 C8 O2 26.3(7) yes
O3 C8 O2 C9 114.0(8) ?
C8 O2 C9 C10 32.9(6) ?
N1 C5 C6 C7 58.4(6) yes
N1 C5 C6 O2 174.1(4) yes
C1 C5 N1 C11 -57.9(5) ?

loop_
_cod_related_entry_id
_cod_related_entry_database
_cod_related_entry_code
1 ChemSpider 21187137
